data_2022449
loop_
_publ_author_name
'Ng, Seik Weng'

_publ_section_title
;
 Resolvable polymorphism in an intergrowth of two modifications of
 tris(diethyldithiocarbamato)antimony
;
_journal_coeditor_code CU3175
_journal_issue 10
_journal_name_full 'Acta Crystallographica Section C'
_journal_page_first 610
_journal_page_last 614
_journal_paper_doi 10.1107/S205322962100886X
_journal_volume 77
_journal_year 2021
_chemical_formula_iupac '[Sb (C5 H10 N S2)3]'
_chemical_formula_moiety 'C15 H30 N3 S6 Sb'
_chemical_formula_sum 'C15 H30 N3 S6 Sb'
_chemical_formula_weight 566.53
_chemical_name_systematic
;
Tris(diethyldithiocarbamato-\k<i>S</i>)antimony(III)
;
_space_group_crystal_system triclinic
_space_group_IT_number 2
_space_group_name_Hall '-P 1'
_space_group_name_H-M_alt 'P -1'
_atom_sites_solution_hydrogens geom
_atom_sites_solution_primary direct
_audit_creation_method SHELXL-2018/3
_cell_angle_alpha 89.980(2)
_cell_angle_beta 80.578(2)
_cell_angle_gamma 75.145(2)
_cell_formula_units_Z 4
_cell_length_a 10.0692(3)
_cell_length_b 14.3797(4)
_cell_length_c 17.3124(4)
_cell_measurement_reflns_used 6549
_cell_measurement_temperature 100(2)
_cell_measurement_theta_max 27.5630
_cell_measurement_theta_min 2.3930
_cell_volume 2387.95(12)
_computing_cell_refinement
;
CrysAlis PRO (Rigaku OD, 2020)
;
_computing_data_collection
;
CrysAlis PRO (Rigaku OD, 2020)
;
_computing_data_reduction
;
CrysAlis PRO (Rigaku OD, 2020)
;
_computing_molecular_graphics
;
DIAMOND (Brandenburg & Berndt, 2021)
;
_computing_publication_material
;
SHELXL2018 (Sheldrick, 2015b)
;
_computing_structure_refinement
;
SHELXL2018 (Sheldrick, 2015b)
;
_computing_structure_solution
;
SHELXT (Sheldrick, 2015a)
;
_diffrn_ambient_temperature 100(2)
_diffrn_measured_fraction_theta_full 0.982
_diffrn_measured_fraction_theta_max 0.965
_diffrn_measurement_device_type 'Rigaku SuperNova'
_diffrn_measurement_method \w-scan
_diffrn_radiation_type MoK\a
_diffrn_radiation_wavelength 0.71073
_diffrn_reflns_av_R_equivalents 0.0462
_diffrn_reflns_av_unetI/netI 0.0846
_diffrn_reflns_limit_h_max 13
_diffrn_reflns_limit_h_min -13
_diffrn_reflns_limit_k_max 18
_diffrn_reflns_limit_k_min -18
_diffrn_reflns_limit_l_max 20
_diffrn_reflns_limit_l_min -22
_diffrn_reflns_number 19236
_diffrn_reflns_theta_full 25.242
_diffrn_reflns_theta_max 27.589
_diffrn_reflns_theta_min 2.387
_exptl_absorpt_coefficient_mu 1.685
_exptl_absorpt_correction_T_max 1
_exptl_absorpt_correction_T_min 0.84599
_exptl_absorpt_correction_type multi-scan
_exptl_absorpt_process_details
;
(CrysAlis PRO; Rigaku OD, 2020)
;
_exptl_crystal_colour orange
_exptl_crystal_density_diffrn 1.576
_exptl_crystal_description prism
_exptl_crystal_F_000 1152
_exptl_crystal_size_max 0.300
_exptl_crystal_size_mid 0.200
_exptl_crystal_size_min 0.100
_refine_diff_density_max 0.957
_refine_diff_density_min -0.766
_refine_ls_extinction_method none
_refine_ls_goodness_of_fit_ref 0.999
_refine_ls_hydrogen_treatment constr
_refine_ls_matrix_type full
_refine_ls_number_parameters 451
_refine_ls_number_reflns 10689
_refine_ls_number_restraints 0
_refine_ls_restrained_S_all 0.999
_refine_ls_R_factor_all 0.0696
_refine_ls_R_factor_gt 0.0425
_refine_ls_shift/su_max 0.001
_refine_ls_shift/su_mean 0.001
_refine_ls_structure_factor_coef Fsqd
_refine_ls_weighting_details 'w=1/[\s^2^(Fo^2^)+(0.0213P)^2^] where P=(Fo^2^+2Fc^2^)/3'
_refine_ls_weighting_scheme calc
_refine_ls_wR_factor_gt 0.0736
_refine_ls_wR_factor_ref 0.0871
_reflns_number_gt 7886
_reflns_number_total 10689
_reflns_threshold_expression 'I > 2\s(I)'
_cod_data_source_file cu3175sup1.cif
_cod_data_source_block triclinic
_cod_depositor_comments 'Adding full bibliography for 2022449--2022450.cif.'
_cod_original_cell_volume 2387.95(11)
_cod_database_code 2022449
_cod_database_fobs_code 2022449
_shelx_estimated_absorpt_t_min 0.632
_shelx_estimated_absorpt_t_max 0.850

loop_
_space_group_symop_operation_xyz
'x, y, z'
'-x, -y, -z'

loop_
_atom_site_type_symbol
_atom_site_label
_atom_site_fract_x
_atom_site_fract_y
_atom_site_fract_z
_atom_site_U_iso_or_equiv
_atom_site_adp_type
_atom_site_calc_flag
_atom_site_occupancy
_atom_site_disorder_assembly
_atom_site_disorder_group
Sb Sb1 0.31953(3) 0.62498(2) 0.88036(2) 0.01524(8) Uani d 1 . .
Sb Sb2 0.96769(3) 0.17794(2) 0.56849(2) 0.01512(8) Uani d 1 . .
S S1 0.46320(11) 0.51324(8) 0.76722(7) 0.0184(2) Uani d 1 . .
S S2 0.21180(11) 0.46123(8) 0.85094(7) 0.0213(3) Uani d 1 . .
S S3 0.48589(11) 0.73004(8) 0.83966(7) 0.0186(3) Uani d 1 . .
S S4 0.56568(11) 0.58779(8) 0.96021(7) 0.0182(2) Uani d 1 . .
S S5 0.19357(11) 0.70971(8) 0.77329(7) 0.0184(2) Uani d 1 . .
S S6 0.10738(11) 0.81190(8) 0.93066(7) 0.0214(3) Uani d 1 . .
S S7 1.12309(11) 0.28717(8) 0.51972(7) 0.0186(3) Uani d 1 . .
S S8 0.85926(11) 0.32100(9) 0.45504(7) 0.0238(3) Uani d 1 . .
S S9 0.89329(11) 0.30028(8) 0.68401(7) 0.0186(2) Uani d 1 . .
S S10 0.75956(11) 0.13766(8) 0.69804(7) 0.0197(3) Uani d 1 . .
S S11 1.16124(11) 0.10228(8) 0.64461(7) 0.0182(2) Uani d 1 . .
S S12 1.18606(11) 0.01012(8) 0.48829(7) 0.0220(3) Uani d 1 . .
N N1 0.3676(3) 0.3709(3) 0.7205(2) 0.0199(8) Uani d 1 . .
N N2 0.6844(3) 0.7320(2) 0.9234(2) 0.0160(8) Uani d 1 . .
N N3 0.0308(3) 0.8879(3) 0.7994(2) 0.0152(8) Uani d 1 . .
N N4 1.0619(3) 0.4094(3) 0.4091(2) 0.0182(8) Uani d 1 . .
N N5 0.7184(3) 0.2770(3) 0.8096(2) 0.0168(8) Uani d 1 . .
N N6 1.3247(4) -0.0722(3) 0.5999(2) 0.0235(9) Uani d 1 . .
C C1 0.3475(4) 0.4392(3) 0.7745(3) 0.0173(10) Uani d 1 . .
C C2 0.2716(4) 0.3086(3) 0.7220(3) 0.0248(11) Uani d 1 . .
H H2A 0.275143 0.284480 0.667962 0.030 Uiso calc 1 . .
H H2B 0.175240 0.347087 0.741525 0.030 Uiso calc 1 . .
C C3 0.3077(5) 0.2228(3) 0.7740(3) 0.0308(12) Uani d 1 . .
H H3A 0.241362 0.183617 0.773168 0.046 Uiso calc 1 . .
H H3B 0.402322 0.183687 0.754273 0.046 Uiso calc 1 . .
H H3C 0.302424 0.246291 0.827832 0.046 Uiso calc 1 . .
C C4 0.4838(4) 0.3531(3) 0.6537(3) 0.0235(11) Uani d 1 . .
H H4A 0.515879 0.283131 0.640180 0.028 Uiso calc 1 . .
H H4B 0.562652 0.373564 0.669383 0.028 Uiso calc 1 . .
C C5 0.4429(5) 0.4065(4) 0.5819(3) 0.0317(12) Uani d 1 . .
H H5A 0.523162 0.392461 0.539229 0.048 Uiso calc 1 . .
H H5B 0.366197 0.385453 0.565464 0.048 Uiso calc 1 . .
H H5C 0.412972 0.475889 0.594667 0.048 Uiso calc 1 . .
C C6 0.5896(4) 0.6863(3) 0.9103(3) 0.0163(9) Uani d 1 . .
C C7 0.7738(4) 0.6995(3) 0.9831(3) 0.0193(10) Uani d 1 . .
H H7A 0.720696 0.673832 1.027466 0.023 Uiso calc 1 . .
H H7B 0.800814 0.755167 1.003407 0.023 Uiso calc 1 . .
C C8 0.9044(4) 0.6221(3) 0.9491(3) 0.0231(11) Uani d 1 . .
H H8A 0.961499 0.602101 0.989928 0.035 Uiso calc 1 . .
H H8B 0.877917 0.566556 0.929797 0.035 Uiso calc 1 . .
H H8C 0.957964 0.647818 0.905760 0.035 Uiso calc 1 . .
C C9 0.7085(4) 0.8141(3) 0.8780(3) 0.0229(11) Uani d 1 . .
H H9A 0.687979 0.806965 0.824644 0.027 Uiso calc 1 . .
H H9B 0.807984 0.813730 0.872966 0.027 Uiso calc 1 . .
C C10 0.6189(5) 0.9102(3) 0.9156(3) 0.0315(13) Uani d 1 . .
H H10A 0.638585 0.962626 0.883279 0.047 Uiso calc 1 . .
H H10B 0.520137 0.911599 0.919728 0.047 Uiso calc 1 . .
H H10C 0.640150 0.918364 0.968053 0.047 Uiso calc 1 . .
C C11 0.1024(4) 0.8116(3) 0.8333(3) 0.0169(10) Uani d 1 . .
C C12 -0.0454(4) 0.9767(3) 0.8462(2) 0.0176(10) Uani d 1 . .
H H12A -0.087973 0.959337 0.898064 0.021 Uiso calc 1 . .
H H12B -0.121758 1.012504 0.819652 0.021 Uiso calc 1 . .
C C13 0.0476(5) 1.0417(3) 0.8581(3) 0.0262(11) Uani d 1 . .
H H13A -0.007854 1.099483 0.889410 0.039 Uiso calc 1 . .
H H13B 0.122192 1.007154 0.885399 0.039 Uiso calc 1 . .
H H13C 0.088400 1.060330 0.806973 0.039 Uiso calc 1 . .
C C14 0.0215(4) 0.8889(3) 0.7150(2) 0.0182(10) Uani d 1 . .
H H14A 0.104945 0.842403 0.685947 0.022 Uiso calc 1 . .
H H14B 0.022108 0.953736 0.696026 0.022 Uiso calc 1 . .
C C15 -0.1079(4) 0.8637(3) 0.6972(3) 0.0224(11) Uani d 1 . .
H H15A -0.108020 0.865539 0.640585 0.034 Uiso calc 1 . .
H H15B -0.108207 0.798881 0.714625 0.034 Uiso calc 1 . .
H H15C -0.191110 0.910302 0.724711 0.034 Uiso calc 1 . .
C C16 1.0156(4) 0.3465(3) 0.4552(2) 0.0156(9) Uani d 1 . .
C C17 0.9846(5) 0.4601(3) 0.3493(3) 0.0262(12) Uani d 1 . .
H H17A 0.957107 0.530197 0.362333 0.031 Uiso calc 1 . .
H H17B 0.898493 0.438694 0.350065 0.031 Uiso calc 1 . .
C C18 1.0711(5) 0.4410(3) 0.2681(3) 0.0294(12) Uani d 1 . .
H H18A 1.016693 0.475659 0.230029 0.044 Uiso calc 1 . .
H H18B 1.155639 0.463211 0.266907 0.044 Uiso calc 1 . .
H H18C 1.097060 0.371763 0.254647 0.044 Uiso calc 1 . .
C C19 1.1911(4) 0.4371(3) 0.4177(3) 0.0251(11) Uani d 1 . .
H H19A 1.194335 0.443477 0.474297 0.030 Uiso calc 1 . .
H H19B 1.186529 0.501143 0.395579 0.030 Uiso calc 1 . .
C C20 1.3248(5) 0.3671(4) 0.3785(3) 0.0310(12) Uani d 1 . .
H H20A 1.404687 0.390541 0.386936 0.047 Uiso calc 1 . .
H H20B 1.331985 0.303788 0.400995 0.047 Uiso calc 1 . .
H H20C 1.324165 0.361558 0.322135 0.047 Uiso calc 1 . .
C C21 0.7819(4) 0.2389(3) 0.7390(3) 0.0168(10) Uani d 1 . .
C C22 0.6071(4) 0.2398(3) 0.8562(3) 0.0249(11) Uani d 1 . .
H H22A 0.578890 0.195555 0.822090 0.030 Uiso calc 1 . .
H H22B 0.524716 0.294386 0.873618 0.030 Uiso calc 1 . .
C C23 0.6510(5) 0.1870(3) 0.9272(3) 0.0267(11) Uani d 1 . .
H H23A 0.573399 0.164284 0.955332 0.040 Uiso calc 1 . .
H H23B 0.731098 0.131820 0.910352 0.040 Uiso calc 1 . .
H H23C 0.676881 0.230728 0.961920 0.040 Uiso calc 1 . .
C C24 0.7485(4) 0.3605(3) 0.8457(3) 0.0212(10) Uani d 1 . .
H H24A 0.670601 0.389595 0.888407 0.025 Uiso calc 1 . .
H H24B 0.753865 0.409420 0.805829 0.025 Uiso calc 1 . .
C C25 0.8839(4) 0.3347(3) 0.8787(3) 0.0244(11) Uani d 1 . .
H H25A 0.898288 0.392852 0.901710 0.037 Uiso calc 1 . .
H H25B 0.878567 0.287456 0.919059 0.037 Uiso calc 1 . .
H H25C 0.961883 0.307293 0.836429 0.037 Uiso calc 1 . .
C C26 1.2348(4) 0.0040(3) 0.5778(3) 0.0179(10) Uani d 1 . .
C C27 1.3918(4) -0.1563(3) 0.5445(3) 0.0306(12) Uani d 1 . .
H H27A 1.321876 -0.169357 0.514864 0.037 Uiso calc 1 . .
H H27B 1.424782 -0.213742 0.574614 0.037 Uiso calc 1 . .
C C28 1.5137(4) -0.1397(4) 0.4874(3) 0.0326(13) Uani d 1 . .
H H28A 1.554851 -0.196653 0.452054 0.049 Uiso calc 1 . .
H H28B 1.481185 -0.083616 0.456708 0.049 Uiso calc 1 . .
H H28C 1.584064 -0.127989 0.516442 0.049 Uiso calc 1 . .
C C29 1.3616(4) -0.0803(4) 0.6793(3) 0.0289(12) Uani d 1 . .
H H29A 1.363453 -0.146037 0.696901 0.035 Uiso calc 1 . .
H H29B 1.287622 -0.034489 0.715628 0.035 Uiso calc 1 . .
C C30 1.4991(5) -0.0608(4) 0.6849(3) 0.0383(14) Uani d 1 . .
H H30A 1.515766 -0.067570 0.739120 0.057 Uiso calc 1 . .
H H30B 1.573689 -0.106911 0.650328 0.057 Uiso calc 1 . .
H H30C 1.497729 0.004828 0.669087 0.057 Uiso calc 1 . .

loop_
_atom_site_aniso_label
_atom_site_aniso_U_11
_atom_site_aniso_U_22
_atom_site_aniso_U_33
_atom_site_aniso_U_12
_atom_site_aniso_U_13
_atom_site_aniso_U_23
Sb1 0.01561(14) 0.01426(16) 0.01630(18) -0.00366(12) -0.00436(12) 0.00238(12)
Sb2 0.01632(15) 0.01512(16) 0.01406(17) -0.00457(12) -0.00220(12) 0.00223(12)
S1 0.0178(5) 0.0166(6) 0.0209(7) -0.0058(5) -0.0014(5) 0.0008(5)
S2 0.0209(6) 0.0221(6) 0.0225(7) -0.0090(5) -0.0025(5) 0.0034(5)
S3 0.0205(6) 0.0184(6) 0.0195(7) -0.0077(5) -0.0069(5) 0.0078(5)
S4 0.0195(5) 0.0148(6) 0.0217(7) -0.0056(5) -0.0062(5) 0.0047(5)
S5 0.0224(6) 0.0156(6) 0.0165(6) -0.0019(5) -0.0066(5) 0.0001(5)
S6 0.0259(6) 0.0206(6) 0.0159(7) -0.0017(5) -0.0055(5) 0.0011(5)
S7 0.0191(5) 0.0221(6) 0.0171(7) -0.0085(5) -0.0055(5) 0.0090(5)
S8 0.0199(6) 0.0269(7) 0.0270(7) -0.0074(5) -0.0081(5) 0.0069(5)
S9 0.0242(6) 0.0157(6) 0.0156(6) -0.0073(5) 0.0007(5) 0.0006(5)
S10 0.0219(6) 0.0179(6) 0.0201(7) -0.0074(5) -0.0025(5) 0.0012(5)
S11 0.0212(6) 0.0186(6) 0.0150(6) -0.0041(5) -0.0050(5) 0.0028(5)
S12 0.0215(6) 0.0228(7) 0.0210(7) -0.0038(5) -0.0052(5) -0.0039(5)
N1 0.0216(19) 0.021(2) 0.019(2) -0.0057(17) -0.0064(17) 0.0014(17)
N2 0.0181(18) 0.015(2) 0.015(2) -0.0056(16) -0.0018(15) 0.0043(16)
N3 0.0154(18) 0.018(2) 0.011(2) -0.0023(16) -0.0010(15) 0.0037(16)
N4 0.0223(19) 0.017(2) 0.016(2) -0.0050(16) -0.0067(16) 0.0061(16)
N5 0.0151(18) 0.021(2) 0.014(2) -0.0042(16) -0.0015(15) 0.0030(16)
N6 0.0181(19) 0.024(2) 0.027(2) -0.0030(17) -0.0033(17) 0.0076(18)
C1 0.015(2) 0.018(2) 0.021(3) -0.0028(19) -0.0090(19) 0.006(2)
C2 0.026(2) 0.020(3) 0.032(3) -0.008(2) -0.012(2) 0.003(2)
C3 0.045(3) 0.024(3) 0.035(3) -0.023(2) -0.018(2) 0.007(2)
C4 0.022(2) 0.019(3) 0.025(3) 0.001(2) -0.004(2) -0.004(2)
C5 0.036(3) 0.035(3) 0.022(3) -0.005(2) -0.005(2) 0.002(2)
C6 0.016(2) 0.013(2) 0.018(3) -0.0010(18) -0.0002(18) -0.0036(18)
C7 0.020(2) 0.024(3) 0.016(3) -0.009(2) -0.0042(19) 0.003(2)
C8 0.020(2) 0.023(3) 0.027(3) -0.005(2) -0.007(2) 0.005(2)
C9 0.021(2) 0.023(3) 0.027(3) -0.011(2) -0.003(2) 0.008(2)
C10 0.033(3) 0.016(3) 0.047(4) -0.011(2) -0.001(2) 0.007(2)
C11 0.015(2) 0.019(2) 0.018(3) -0.0062(19) -0.0043(18) 0.0046(19)
C12 0.017(2) 0.016(2) 0.015(3) 0.0008(19) 0.0022(18) 0.0024(19)
C13 0.039(3) 0.017(3) 0.022(3) -0.010(2) 0.001(2) 0.000(2)
C14 0.023(2) 0.016(2) 0.013(3) -0.0009(19) -0.0017(19) 0.0041(19)
C15 0.028(2) 0.024(3) 0.016(3) -0.006(2) -0.007(2) 0.006(2)
C16 0.016(2) 0.016(2) 0.013(2) -0.0032(18) 0.0015(18) -0.0014(18)
C17 0.032(3) 0.026(3) 0.024(3) -0.006(2) -0.015(2) 0.014(2)
C18 0.045(3) 0.027(3) 0.024(3) -0.016(2) -0.017(2) 0.012(2)
C19 0.036(3) 0.022(3) 0.022(3) -0.015(2) -0.008(2) 0.010(2)
C20 0.030(3) 0.037(3) 0.027(3) -0.012(2) -0.002(2) 0.009(2)
C21 0.012(2) 0.018(2) 0.018(3) 0.0001(18) -0.0014(18) 0.0021(19)
C22 0.019(2) 0.030(3) 0.026(3) -0.011(2) 0.002(2) -0.003(2)
C23 0.029(3) 0.021(3) 0.028(3) -0.009(2) 0.003(2) 0.004(2)
C24 0.027(2) 0.017(2) 0.017(3) -0.003(2) 0.001(2) -0.0023(19)
C25 0.031(3) 0.024(3) 0.024(3) -0.013(2) -0.012(2) 0.001(2)
C26 0.015(2) 0.015(2) 0.022(3) -0.0017(18) -0.0010(19) 0.0040(19)
C27 0.022(2) 0.022(3) 0.047(4) -0.003(2) -0.006(2) -0.004(2)
C28 0.024(3) 0.030(3) 0.041(3) -0.003(2) -0.003(2) -0.010(2)
C29 0.022(2) 0.029(3) 0.031(3) 0.002(2) -0.002(2) 0.011(2)
C30 0.033(3) 0.052(4) 0.036(3) -0.017(3) -0.012(2) 0.007(3)

loop_
_atom_type_symbol
_atom_type_description
_atom_type_scat_dispersion_real
_atom_type_scat_dispersion_imag
_atom_type_scat_source
C C 0.0033 0.0016 'International Tables Vol C Tables 4.2.6.8 and 6.1.1.4'
H H 0.0000 0.0000 'International Tables Vol C Tables 4.2.6.8 and 6.1.1.4'
N N 0.0061 0.0033 'International Tables Vol C Tables 4.2.6.8 and 6.1.1.4'
S S 0.1246 0.1234 'International Tables Vol C Tables 4.2.6.8 and 6.1.1.4'
Sb Sb -0.5866 1.5461 'International Tables Vol C Tables 4.2.6.8 and 6.1.1.4'

loop_
_geom_angle_atom_site_label_1
_geom_angle_atom_site_label_2
_geom_angle_atom_site_label_3
_geom_angle_site_symmetry_1
_geom_angle_site_symmetry_3
_geom_angle
_geom_angle_publ_flag
S1 Sb1 S3 . . 85.18(4) ?
S1 Sb1 S5 . . 83.05(4) ?
S3 Sb1 S5 . . 83.90(4) ?
S1 Sb1 S2 . . 65.82(3) ?
S3 Sb1 S2 . . 150.58(4) ?
S5 Sb1 S2 . . 87.58(3) ?
S1 Sb1 S4 . . 89.62(3) ?
S3 Sb1 S4 . . 64.98(3) ?
S5 Sb1 S4 . . 148.55(3) ?
S2 Sb1 S4 . . 117.13(3) ?
S1 Sb1 S6 . . 146.85(3) ?
S3 Sb1 S6 . . 84.89(3) ?
S5 Sb1 S6 . . 64.48(3) ?
S2 Sb1 S6 . . 116.47(3) ?
S4 Sb1 S6 . . 114.29(3) ?
S7 Sb2 S11 . . 84.27(3) ?
S7 Sb2 S9 . . 81.81(4) ?
S11 Sb2 S9 . . 82.67(4) ?
S7 Sb2 S8 . . 64.81(3) ?
S11 Sb2 S8 . . 149.05(3) ?
S9 Sb2 S8 . . 93.75(4) ?
S7 Sb2 S10 . . 146.42(4) ?
S11 Sb2 S10 . . 89.55(3) ?
S9 Sb2 S10 . . 64.66(3) ?
S8 Sb2 S10 . . 116.75(3) ?
S7 Sb2 S12 . . 89.39(4) ?
S11 Sb2 S12 . . 64.24(3) ?
S9 Sb2 S12 . . 146.49(3) ?
S8 Sb2 S12 . . 111.63(3) ?
S10 Sb2 S12 . . 117.38(3) ?
C1 S1 Sb1 . . 93.46(15) ?
C1 S2 Sb1 . . 82.18(15) ?
C6 S3 Sb1 . . 93.70(14) ?
C6 S4 Sb1 . . 81.10(14) ?
C11 S5 Sb1 . . 94.16(14) ?
C11 S6 Sb1 . . 80.68(15) ?
C16 S7 Sb2 . . 94.64(14) ?
C16 S8 Sb2 . . 81.54(14) ?
C21 S9 Sb2 . . 94.77(16) ?
C21 S10 Sb2 . . 82.07(15) ?
C26 S11 Sb2 . . 94.31(14) ?
C26 S12 Sb2 . . 81.24(15) ?
C1 N1 C2 . . 121.4(4) ?
C1 N1 C4 . . 122.7(4) ?
C2 N1 C4 . . 115.9(4) ?
C6 N2 C9 . . 122.1(4) ?
C6 N2 C7 . . 121.1(3) ?
C9 N2 C7 . . 116.7(3) ?
C11 N3 C12 . . 120.6(4) ?
C11 N3 C14 . . 123.4(4) ?
C12 N3 C14 . . 116.1(3) ?
C16 N4 C17 . . 122.3(4) ?
C16 N4 C19 . . 121.8(3) ?
C17 N4 C19 . . 115.8(3) ?
C21 N5 C24 . . 123.0(4) ?
C21 N5 C22 . . 121.4(4) ?
C24 N5 C22 . . 115.5(4) ?
C26 N6 C29 . . 123.4(4) ?
C26 N6 C27 . . 120.4(4) ?
C29 N6 C27 . . 116.2(4) ?
N1 C1 S2 . . 122.9(3) ?
N1 C1 S1 . . 118.9(3) ?
S2 C1 S1 . . 118.2(3) ?
N1 C2 C3 . . 112.4(4) ?
N1 C2 H2A . . 109.1 ?
C3 C2 H2A . . 109.1 ?
N1 C2 H2B . . 109.1 ?
C3 C2 H2B . . 109.1 ?
H2A C2 H2B . . 107.9 ?
C2 C3 H3A . . 109.5 ?
C2 C3 H3B . . 109.5 ?
H3A C3 H3B . . 109.5 ?
C2 C3 H3C . . 109.5 ?
H3A C3 H3C . . 109.5 ?
H3B C3 H3C . . 109.5 ?
N1 C4 C5 . . 112.5(3) ?
N1 C4 H4A . . 109.1 ?
C5 C4 H4A . . 109.1 ?
N1 C4 H4B . . 109.1 ?
C5 C4 H4B . . 109.1 ?
H4A C4 H4B . . 107.8 ?
C4 C5 H5A . . 109.5 ?
C4 C5 H5B . . 109.5 ?
H5A C5 H5B . . 109.5 ?
C4 C5 H5C . . 109.5 ?
H5A C5 H5C . . 109.5 ?
H5B C5 H5C . . 109.5 ?
N2 C6 S4 . . 122.5(3) ?
N2 C6 S3 . . 118.4(3) ?
S4 C6 S3 . . 119.1(2) ?
N2 C7 C8 . . 111.3(4) ?
N2 C7 H7A . . 109.4 ?
C8 C7 H7A . . 109.4 ?
N2 C7 H7B . . 109.4 ?
C8 C7 H7B . . 109.4 ?
H7A C7 H7B . . 108.0 ?
C7 C8 H8A . . 109.5 ?
C7 C8 H8B . . 109.5 ?
H8A C8 H8B . . 109.5 ?
C7 C8 H8C . . 109.5 ?
H8A C8 H8C . . 109.5 ?
H8B C8 H8C . . 109.5 ?
N2 C9 C10 . . 112.5(4) ?
N2 C9 H9A . . 109.1 ?
C10 C9 H9A . . 109.1 ?
N2 C9 H9B . . 109.1 ?
C10 C9 H9B . . 109.1 ?
H9A C9 H9B . . 107.8 ?
C9 C10 H10A . . 109.5 ?
C9 C10 H10B . . 109.5 ?
H10A C10 H10B . . 109.5 ?
C9 C10 H10C . . 109.5 ?
H10A C10 H10C . . 109.5 ?
H10B C10 H10C . . 109.5 ?
N3 C11 S6 . . 122.2(3) ?
N3 C11 S5 . . 117.8(3) ?
S6 C11 S5 . . 120.0(2) ?
N3 C12 C13 . . 112.6(3) ?
N3 C12 H12A . . 109.1 ?
C13 C12 H12A . . 109.1 ?
N3 C12 H12B . . 109.1 ?
C13 C12 H12B . . 109.1 ?
H12A C12 H12B . . 107.8 ?
C12 C13 H13A . . 109.5 ?
C12 C13 H13B . . 109.5 ?
H13A C13 H13B . . 109.5 ?
C12 C13 H13C . . 109.5 ?
H13A C13 H13C . . 109.5 ?
H13B C13 H13C . . 109.5 ?
N3 C14 C15 . . 113.4(3) ?
N3 C14 H14A . . 108.9 ?
C15 C14 H14A . . 108.9 ?
N3 C14 H14B . . 108.9 ?
C15 C14 H14B . . 108.9 ?
H14A C14 H14B . . 107.7 ?
C14 C15 H15A . . 109.5 ?
C14 C15 H15B . . 109.5 ?
H15A C15 H15B . . 109.5 ?
C14 C15 H15C . . 109.5 ?
H15A C15 H15C . . 109.5 ?
H15B C15 H15C . . 109.5 ?
N4 C16 S8 . . 124.0(3) ?
N4 C16 S7 . . 117.2(3) ?
S8 C16 S7 . . 118.8(2) ?
N4 C17 C18 . . 111.7(4) ?
N4 C17 H17A . . 109.3 ?
C18 C17 H17A . . 109.3 ?
N4 C17 H17B . . 109.3 ?
C18 C17 H17B . . 109.3 ?
H17A C17 H17B . . 107.9 ?
C17 C18 H18A . . 109.5 ?
C17 C18 H18B . . 109.5 ?
H18A C18 H18B . . 109.5 ?
C17 C18 H18C . . 109.5 ?
H18A C18 H18C . . 109.5 ?
H18B C18 H18C . . 109.5 ?
N4 C19 C20 . . 114.6(4) ?
N4 C19 H19A . . 108.6 ?
C20 C19 H19A . . 108.6 ?
N4 C19 H19B . . 108.6 ?
C20 C19 H19B . . 108.6 ?
H19A C19 H19B . . 107.6 ?
C19 C20 H20A . . 109.5 ?
C19 C20 H20B . . 109.5 ?
H20A C20 H20B . . 109.5 ?
C19 C20 H20C . . 109.5 ?
H20A C20 H20C . . 109.5 ?
H20B C20 H20C . . 109.5 ?
N5 C21 S10 . . 124.6(3) ?
N5 C21 S9 . . 116.9(3) ?
S10 C21 S9 . . 118.4(3) ?
N5 C22 C23 . . 113.4(3) ?
N5 C22 H22A . . 108.9 ?
C23 C22 H22A . . 108.9 ?
N5 C22 H22B . . 108.9 ?
C23 C22 H22B . . 108.9 ?
H22A C22 H22B . . 107.7 ?
C22 C23 H23A . . 109.5 ?
C22 C23 H23B . . 109.5 ?
H23A C23 H23B . . 109.5 ?
C22 C23 H23C . . 109.5 ?
H23A C23 H23C . . 109.5 ?
H23B C23 H23C . . 109.5 ?
N5 C24 C25 . . 113.2(4) ?
N5 C24 H24A . . 108.9 ?
C25 C24 H24A . . 108.9 ?
N5 C24 H24B . . 108.9 ?
C25 C24 H24B . . 108.9 ?
H24A C24 H24B . . 107.8 ?
C24 C25 H25A . . 109.5 ?
C24 C25 H25B . . 109.5 ?
H25A C25 H25B . . 109.5 ?
C24 C25 H25C . . 109.5 ?
H25A C25 H25C . . 109.5 ?
H25B C25 H25C . . 109.5 ?
N6 C26 S12 . . 123.1(4) ?
N6 C26 S11 . . 118.7(4) ?
S12 C26 S11 . . 118.2(2) ?
N6 C27 C28 . . 112.1(4) ?
N6 C27 H27A . . 109.2 ?
C28 C27 H27A . . 109.2 ?
N6 C27 H27B . . 109.2 ?
C28 C27 H27B . . 109.2 ?
H27A C27 H27B . . 107.9 ?
C27 C28 H28A . . 109.5 ?
C27 C28 H28B . . 109.5 ?
H28A C28 H28B . . 109.5 ?
C27 C28 H28C . . 109.5 ?
H28A C28 H28C . . 109.5 ?
H28B C28 H28C . . 109.5 ?
N6 C29 C30 . . 114.5(4) ?
N6 C29 H29A . . 108.6 ?
C30 C29 H29A . . 108.6 ?
N6 C29 H29B . . 108.6 ?
C30 C29 H29B . . 108.6 ?
H29A C29 H29B . . 107.6 ?
C29 C30 H30A . . 109.5 ?
C29 C30 H30B . . 109.5 ?
H30A C30 H30B . . 109.5 ?
C29 C30 H30C . . 109.5 ?
H30A C30 H30C . . 109.5 ?
H30B C30 H30C . . 109.5 ?

loop_
_geom_bond_atom_site_label_1
_geom_bond_atom_site_label_2
_geom_bond_site_symmetry_2
_geom_bond_distance
_geom_bond_publ_flag
Sb1 S1 . 2.5285(12) ?
Sb1 S3 . 2.5486(11) ?
Sb1 S5 . 2.5505(11) ?
Sb1 S2 . 2.9106(12) ?
Sb1 S4 . 2.9635(11) ?
Sb1 S6 . 2.9991(12) ?
Sb2 S7 . 2.5407(11) ?
Sb2 S11 . 2.5439(11) ?
Sb2 S9 . 2.5480(12) ?
Sb2 S8 . 2.9714(11) ?
Sb2 S10 . 2.9733(11) ?
Sb2 S12 . 2.9779(12) ?
S1 C1 . 1.760(4) ?
S2 C1 . 1.704(4) ?
S3 C6 . 1.750(4) ?
S4 C6 . 1.708(4) ?
S5 C11 . 1.752(5) ?
S6 C11 . 1.695(4) ?
S7 C16 . 1.753(4) ?
S8 C16 . 1.706(4) ?
S9 C21 . 1.761(4) ?
S10 C21 . 1.701(5) ?
S11 C26 . 1.751(5) ?
S12 C26 . 1.697(4) ?
N1 C1 . 1.309(6) ?
N1 C2 . 1.475(5) ?
N1 C4 . 1.475(5) ?
N2 C6 . 1.336(5) ?
N2 C9 . 1.468(5) ?
N2 C7 . 1.478(5) ?
N3 C11 . 1.341(5) ?
N3 C12 . 1.474(5) ?
N3 C14 . 1.478(5) ?
N4 C16 . 1.329(5) ?
N4 C17 . 1.476(5) ?
N4 C19 . 1.484(5) ?
N5 C21 . 1.330(5) ?
N5 C24 . 1.474(5) ?
N5 C22 . 1.484(5) ?
N6 C26 . 1.331(5) ?
N6 C29 . 1.479(6) ?
N6 C27 . 1.485(6) ?
C2 C3 . 1.529(6) ?
C2 H2A . 0.9900 ?
C2 H2B . 0.9900 ?
C3 H3A . 0.9800 ?
C3 H3B . 0.9800 ?
C3 H3C . 0.9800 ?
C4 C5 . 1.520(6) ?
C4 H4A . 0.9900 ?
C4 H4B . 0.9900 ?
C5 H5A . 0.9800 ?
C5 H5B . 0.9800 ?
C5 H5C . 0.9800 ?
C7 C8 . 1.520(6) ?
C7 H7A . 0.9900 ?
C7 H7B . 0.9900 ?
C8 H8A . 0.9800 ?
C8 H8B . 0.9800 ?
C8 H8C . 0.9800 ?
C9 C10 . 1.522(6) ?
C9 H9A . 0.9900 ?
C9 H9B . 0.9900 ?
C10 H10A . 0.9800 ?
C10 H10B . 0.9800 ?
C10 H10C . 0.9800 ?
C12 C13 . 1.517(6) ?
C12 H12A . 0.9900 ?
C12 H12B . 0.9900 ?
C13 H13A . 0.9800 ?
C13 H13B . 0.9800 ?
C13 H13C . 0.9800 ?
C14 C15 . 1.517(6) ?
C14 H14A . 0.9900 ?
C14 H14B . 0.9900 ?
C15 H15A . 0.9800 ?
C15 H15B . 0.9800 ?
C15 H15C . 0.9800 ?
C17 C18 . 1.513(6) ?
C17 H17A . 0.9900 ?
C17 H17B . 0.9900 ?
C18 H18A . 0.9800 ?
C18 H18B . 0.9800 ?
C18 H18C . 0.9800 ?
C19 C20 . 1.515(6) ?
C19 H19A . 0.9900 ?
C19 H19B . 0.9900 ?
C20 H20A . 0.9800 ?
C20 H20B . 0.9800 ?
C20 H20C . 0.9800 ?
C22 C23 . 1.513(6) ?
C22 H22A . 0.9900 ?
C22 H22B . 0.9900 ?
C23 H23A . 0.9800 ?
C23 H23B . 0.9800 ?
C23 H23C . 0.9800 ?
C24 C25 . 1.522(6) ?
C24 H24A . 0.9900 ?
C24 H24B . 0.9900 ?
C25 H25A . 0.9800 ?
C25 H25B . 0.9800 ?
C25 H25C . 0.9800 ?
C27 C28 . 1.515(6) ?
C27 H27A . 0.9900 ?
C27 H27B . 0.9900 ?
C28 H28A . 0.9800 ?
C28 H28B . 0.9800 ?
C28 H28C . 0.9800 ?
C29 C30 . 1.499(6) ?
C29 H29A . 0.9900 ?
C29 H29B . 0.9900 ?
C30 H30A . 0.9800 ?
C30 H30B . 0.9800 ?
C30 H30C . 0.9800 ?

loop_
_geom_torsion_atom_site_label_1
_geom_torsion_atom_site_label_2
_geom_torsion_atom_site_label_3
_geom_torsion_atom_site_label_4
_geom_torsion_site_symmetry_1
_geom_torsion_site_symmetry_2
_geom_torsion_site_symmetry_3
_geom_torsion_site_symmetry_4
_geom_torsion
_geom_torsion_publ_flag
C2 N1 C1 S2 . . . . 0.8(6) ?
C4 N1 C1 S2 . . . . 178.9(3) ?
C2 N1 C1 S1 . . . . -178.0(3) ?
C4 N1 C1 S1 . . . . 0.2(5) ?
Sb1 S2 C1 N1 . . . . -173.6(4) ?
Sb1 S2 C1 S1 . . . . 5.2(2) ?
Sb1 S1 C1 N1 . . . . 172.9(3) ?
Sb1 S1 C1 S2 . . . . -5.9(2) ?
C1 N1 C2 C3 . . . . -85.1(5) ?
C4 N1 C2 C3 . . . . 96.6(5) ?
C1 N1 C4 C5 . . . . -92.9(5) ?
C2 N1 C4 C5 . . . . 85.3(5) ?
C9 N2 C6 S4 . . . . 177.3(3) ?
C7 N2 C6 S4 . . . . -0.5(6) ?
C9 N2 C6 S3 . . . . -3.0(5) ?
C7 N2 C6 S3 . . . . 179.2(3) ?
Sb1 S4 C6 N2 . . . . 170.1(4) ?
Sb1 S4 C6 S3 . . . . -9.6(2) ?
Sb1 S3 C6 N2 . . . . -168.6(3) ?
Sb1 S3 C6 S4 . . . . 11.1(3) ?
C6 N2 C7 C8 . . . . 87.0(5) ?
C9 N2 C7 C8 . . . . -91.0(4) ?
C6 N2 C9 C10 . . . . 91.2(5) ?
C7 N2 C9 C10 . . . . -90.9(4) ?
C12 N3 C11 S6 . . . . 1.0(5) ?
C14 N3 C11 S6 . . . . -178.3(3) ?
C12 N3 C11 S5 . . . . -178.6(3) ?
C14 N3 C11 S5 . . . . 2.1(5) ?
Sb1 S6 C11 N3 . . . . -172.1(3) ?
Sb1 S6 C11 S5 . . . . 7.5(2) ?
Sb1 S5 C11 N3 . . . . 170.9(3) ?
Sb1 S5 C11 S6 . . . . -8.7(2) ?
C11 N3 C12 C13 . . . . 83.2(5) ?
C14 N3 C12 C13 . . . . -97.4(4) ?
C11 N3 C14 C15 . . . . 95.2(5) ?
C12 N3 C14 C15 . . . . -84.2(4) ?
C17 N4 C16 S8 . . . . -3.5(6) ?
C19 N4 C16 S8 . . . . 172.9(3) ?
C17 N4 C16 S7 . . . . 176.7(3) ?
C19 N4 C16 S7 . . . . -6.9(6) ?
Sb2 S8 C16 N4 . . . . 175.6(4) ?
Sb2 S8 C16 S7 . . . . -4.6(2) ?
Sb2 S7 C16 N4 . . . . -174.8(3) ?
Sb2 S7 C16 S8 . . . . 5.3(3) ?
C16 N4 C17 C18 . . . . -121.7(4) ?
C19 N4 C17 C18 . . . . 61.6(5) ?
C16 N4 C19 C20 . . . . 81.9(5) ?
C17 N4 C19 C20 . . . . -101.4(5) ?
C24 N5 C21 S10 . . . . 175.1(3) ?
C22 N5 C21 S10 . . . . -7.4(6) ?
C24 N5 C21 S9 . . . . -6.5(5) ?
C22 N5 C21 S9 . . . . 171.0(3) ?
Sb2 S10 C21 N5 . . . . -178.7(4) ?
Sb2 S10 C21 S9 . . . . 2.9(2) ?
Sb2 S9 C21 N5 . . . . 178.1(3) ?
Sb2 S9 C21 S10 . . . . -3.4(2) ?
C21 N5 C22 C23 . . . . 109.9(5) ?
C24 N5 C22 C23 . . . . -72.5(5) ?
C21 N5 C24 C25 . . . . -77.2(5) ?
C22 N5 C24 C25 . . . . 105.2(4) ?
C29 N6 C26 S12 . . . . -176.4(3) ?
C27 N6 C26 S12 . . . . 2.1(6) ?
C29 N6 C26 S11 . . . . 2.8(5) ?
C27 N6 C26 S11 . . . . -178.7(3) ?
Sb2 S12 C26 N6 . . . . 166.5(4) ?
Sb2 S12 C26 S11 . . . . -12.7(2) ?
Sb2 S11 C26 N6 . . . . -164.5(3) ?
Sb2 S11 C26 S12 . . . . 14.7(2) ?
C26 N6 C27 C28 . . . . 80.3(5) ?
C29 N6 C27 C28 . . . . -101.0(5) ?
C26 N6 C29 C30 . . . . -101.6(5) ?
C27 N6 C29 C30 . . . . 79.8(5) ?
